data_7714433
loop_
_publ_author_name
'Du, Xiaodi'
'Zhang, Zhiqiang'
'Gao, Cong-Li'
'Li, Fengcai'
'Li, Xi-Li'

_publ_section_title
;
 Two pairs of chiral YbIII enantiomers presenting distinct NIR
 luminescence and circularly polarized luminescence performances with
 giant differences in second-harmonic generation responses
;
_journal_name_full 'Dalton Transactions'
_journal_paper_doi 10.1039/D3DT03324D
_journal_year 2023
_chemical_absolute_configuration rmad
_chemical_formula_moiety 'C61 H50 N3 O6 Yb, C47 H39 O7 Yb'
_chemical_formula_sum 'C108 H89 N3 O13 Yb2'
_chemical_formula_weight 1982.90
_space_group_crystal_system monoclinic
_space_group_IT_number 4
_space_group_name_Hall 'P 2yb'
_space_group_name_H-M_alt 'P 1 21 1'
_atom_sites_solution_hydrogens mixed
_audit_creation_method SHELXL-2014/7
_audit_update_record
;
2023-08-23 deposited with the CCDC.	2023-11-06 downloaded from the CCDC.
;
_cell_angle_alpha 90
_cell_angle_beta 98.962(6)
_cell_angle_gamma 90
_cell_formula_units_Z 2
_cell_length_a 10.3498(7)
_cell_length_b 21.0293(11)
_cell_length_c 21.4472(14)
_cell_measurement_reflns_used 5604
_cell_measurement_temperature 293(2)
_cell_measurement_theta_max 21.6370
_cell_measurement_theta_min 3.8620
_cell_volume 4611.0(5)
_computing_cell_refinement APEX2
_computing_data_collection 'APEX2 (Bruker, 2013)'
_computing_data_reduction APEX2
_computing_molecular_graphics 'Olex2 (Dolomanov et al., 2009)'
_computing_publication_material 'Olex2 (Dolomanov et al., 2009)'
_computing_structure_refinement 'SHELXL-2014/7 (Sheldrick, 2014)'
_computing_structure_solution 'SHELXS (Bruker, 2000)'
_diffrn_ambient_temperature 293(2)
_diffrn_measured_fraction_theta_full 0.997
_diffrn_measured_fraction_theta_max 0.997
_diffrn_measurement_device_type 'PHOTON 100 CMOS detector'
_diffrn_measurement_method 'omega scan'
_diffrn_radiation_type MoK\a
_diffrn_radiation_wavelength 0.71073
_diffrn_reflns_av_R_equivalents 0.0489
_diffrn_reflns_av_unetI/netI 0.1156
_diffrn_reflns_Laue_measured_fraction_full 0.997
_diffrn_reflns_Laue_measured_fraction_max 0.997
_diffrn_reflns_limit_h_max 12
_diffrn_reflns_limit_h_min -12
_diffrn_reflns_limit_k_max 19
_diffrn_reflns_limit_k_min -25
_diffrn_reflns_limit_l_max 17
_diffrn_reflns_limit_l_min -26
_diffrn_reflns_number 21763
_diffrn_reflns_point_group_measured_fraction_full 0.846
_diffrn_reflns_point_group_measured_fraction_max 0.836
_diffrn_reflns_theta_full 25.242
_diffrn_reflns_theta_max 25.999
_diffrn_reflns_theta_min 3.475
_exptl_absorpt_coefficient_mu 2.081
_exptl_absorpt_correction_T_max 0.570
_exptl_absorpt_correction_T_min 0.477
_exptl_absorpt_correction_type multi-scan
_exptl_absorpt_process_details 'SADABS; Bruker, 2012'
_exptl_crystal_colour 'pale yellow'
_exptl_crystal_density_diffrn 1.428
_exptl_crystal_description block
_exptl_crystal_F_000 2004
_exptl_crystal_size_max 0.36
_exptl_crystal_size_mid 0.30
_exptl_crystal_size_min 0.27
_refine_diff_density_max 1.601
_refine_diff_density_min -0.925
_refine_diff_density_rms 0.095
_refine_ls_abs_structure_details
;
 Flack x determined using 3229 quotients [(I+)-(I-)]/[(I+)+(I-)]
 (Parsons, Flack and Wagner, Acta Cryst. B69 (2013) 249-259).
;
_refine_ls_abs_structure_Flack 0.015(7)
_refine_ls_extinction_method none
_refine_ls_goodness_of_fit_ref 0.928
_refine_ls_hydrogen_treatment mixed
_refine_ls_matrix_type full
_refine_ls_number_parameters 1142
_refine_ls_number_reflns 15146
_refine_ls_number_restraints 2
_refine_ls_restrained_S_all 0.928
_refine_ls_R_factor_all 0.0816
_refine_ls_R_factor_gt 0.0572
_refine_ls_shift/su_max 0.001
_refine_ls_shift/su_mean 0.000
_refine_ls_structure_factor_coef Fsqd
_refine_ls_weighting_details 'w=1/[\s^2^(Fo^2^)] where P=(Fo^2^+2Fc^2^)/3'
_refine_ls_weighting_scheme calc
_refine_ls_wR_factor_gt 0.0782
_refine_ls_wR_factor_ref 0.0879
_reflns_Friedel_coverage 0.629
_reflns_Friedel_fraction_full 0.686
_reflns_Friedel_fraction_max 0.664
_reflns_number_gt 11566
_reflns_number_total 15146
_reflns_threshold_expression 'I > 2\s(I)'
_cod_data_source_file d3dt03324d2.cif
_cod_data_source_block L-2
_cod_original_sg_symbol_H-M 'P 21'
_cod_database_code 7714433
_shelx_shelxl_version_number 2014/7
_shelx_space_group_comment
;
The symmetry employed for this shelxl refinement is uniquely defined
by the following loop, which should always be used as a source of
symmetry information in preference to the above space-group names.
They are only intended as comments.
;

loop_
_space_group_symop_operation_xyz
'x, y, z'
'-x, y+1/2, -z'

loop_
_atom_site_label
_atom_site_type_symbol
_atom_site_fract_x
_atom_site_fract_y
_atom_site_fract_z
_atom_site_U_iso_or_equiv
_atom_site_adp_type
_atom_site_occupancy
_atom_site_site_symmetry_order
_atom_site_calc_flag
_atom_site_refinement_flags_posn
_atom_site_refinement_flags_adp
_atom_site_refinement_flags_occupancy
_atom_site_disorder_assembly
_atom_site_disorder_group
C1 C 0.3684(12) 0.9401(5) 0.3054(6) 0.048(3) Uani 1 1 d . . . . .
H1 H 0.4548 0.9268 0.3086 0.058 Uiso 1 1 calc R U . . .
C2 C 0.3153(12) 0.9484(6) 0.3595(6) 0.055(3) Uani 1 1 d . . . . .
H2 H 0.3661 0.9404 0.3984 0.066 Uiso 1 1 calc R U . . .
C3 C 0.1239(13) 0.9768(5) 0.3002(6) 0.053(4) Uani 1 1 d . . . . .
H3 H 0.0360 0.9876 0.2971 0.064 Uiso 1 1 calc R U . . .
C4 C 0.1773(11) 0.9712(4) 0.2447(6) 0.037(3) Uani 1 1 d . . . . .
C5 C 0.1063(11) 0.9873(5) 0.1829(6) 0.040(3) Uani 1 1 d . . . . .
C6 C -0.0162(11) 1.0147(5) 0.1724(6) 0.037(3) Uani 1 1 d . . . . .
H6 H -0.0586 1.0223 0.2069 0.045 Uiso 1 1 calc R U . . .
C7 C -0.0785(11) 1.0314(5) 0.1134(6) 0.034(3) Uani 1 1 d . . . . .
C8 C -0.0126(13) 1.0185(5) 0.0622(6) 0.041(3) Uani 1 1 d . . . . .
C9 C 0.1111(13) 0.9903(5) 0.0753(6) 0.046(3) Uani 1 1 d . . . . .
H9 H 0.1541 0.9811 0.0414 0.055 Uiso 1 1 calc R U . . .
C10 C -0.2084(12) 1.0656(6) 0.1011(7) 0.053(4) Uani 1 1 d . . . . .
H10A H -0.2030 1.1051 0.1248 0.063 Uiso 1 1 calc R U . . .
H10B H -0.2757 1.0394 0.1150 0.063 Uiso 1 1 calc R U . . .
C11 C -0.2438(13) 1.0795(6) 0.0307(7) 0.056(4) Uani 1 1 d . . . . .
H11 H -0.3278 1.1011 0.0182 0.067 Uiso 1 1 calc R U . . .
C12 C -0.2233(15) 1.0192(6) -0.0079(8) 0.076(5) Uani 1 1 d . . . . .
H12A H -0.2683 1.0200 -0.0511 0.091 Uiso 1 1 calc R U . . .
H12B H -0.2387 0.9796 0.0129 0.091 Uiso 1 1 calc R U . . .
C13 C -0.0778(15) 1.0393(6) -0.0002(6) 0.062(4) Uani 1 1 d . . . . .
H13 H -0.0321 1.0298 -0.0358 0.074 Uiso 1 1 calc R U . . .
C14 C -0.1266(14) 1.1097(6) 0.0044(7) 0.060(4) Uani 1 1 d . . . . .
C15 C -0.0360(13) 1.1554(6) 0.0450(7) 0.073(5) Uani 1 1 d . . . . .
H15A H 0.0362 1.1660 0.0238 0.109 Uiso 1 1 calc R U . . .
H15B H -0.0039 1.1356 0.0848 0.109 Uiso 1 1 calc R U . . .
H15C H -0.0832 1.1933 0.0521 0.109 Uiso 1 1 calc R U . . .
C16 C -0.1644(16) 1.1375(7) -0.0621(8) 0.099(6) Uani 1 1 d . . . . .
H16A H -0.2080 1.1775 -0.0594 0.148 Uiso 1 1 calc R U . . .
H16B H -0.2218 1.1086 -0.0876 0.148 Uiso 1 1 calc R U . . .
H16C H -0.0870 1.1439 -0.0808 0.148 Uiso 1 1 calc R U . . .
C17 C 0.5677(13) 0.7599(6) 0.2702(7) 0.056(4) Uani 1 1 d . . . . .
H17 H 0.6025 0.8005 0.2773 0.068 Uiso 1 1 calc R U . . .
C18 C 0.6065(14) 0.7114(8) 0.3133(7) 0.070(4) Uani 1 1 d . . . . .
H18 H 0.6714 0.7188 0.3476 0.084 Uiso 1 1 calc R U . . .
C19 C 0.5493(18) 0.6530(8) 0.3051(9) 0.088(6) Uani 1 1 d . . . . .
H19 H 0.5725 0.6213 0.3349 0.105 Uiso 1 1 calc R U . . .
C20 C 0.4576(18) 0.6407(6) 0.2530(9) 0.086(6) Uani 1 1 d . . . . .
H20 H 0.4199 0.6006 0.2473 0.103 Uiso 1 1 calc R U . . .
C21 C 0.4219(16) 0.6871(7) 0.2099(7) 0.067(4) Uani 1 1 d . . . . .
H21 H 0.3592 0.6784 0.1749 0.080 Uiso 1 1 calc R U . . .
C22 C 0.4776(12) 0.7477(5) 0.2169(6) 0.041(3) Uani 1 1 d . . . . .
C23 C 0.4371(11) 0.7999(5) 0.1701(6) 0.037(3) Uani 1 1 d . . . . .
C24 C 0.4101(12) 0.7869(5) 0.1053(7) 0.048(4) Uani 1 1 d . . . . .
H24 H 0.4285 0.7462 0.0922 0.058 Uiso 1 1 calc R U . . .
C25 C 0.3575(11) 0.8305(5) 0.0588(6) 0.039(3) Uani 1 1 d . . . . .
C26 C 0.3297(12) 0.8086(6) -0.0080(6) 0.045(3) Uani 1 1 d . . . . .
C27 C 0.3898(13) 0.7568(6) -0.0312(7) 0.054(4) Uani 1 1 d . . . . .
H27 H 0.4509 0.7334 -0.0042 0.065 Uiso 1 1 calc R U . . .
C28 C 0.3602(16) 0.7392(7) -0.0942(8) 0.067(4) Uani 1 1 d . . . . .
H28 H 0.4041 0.7054 -0.1096 0.081 Uiso 1 1 calc R U . . .
C29 C 0.267(2) 0.7713(8) -0.1331(9) 0.084(6) Uani 1 1 d . . . . .
H29 H 0.2458 0.7588 -0.1750 0.101 Uiso 1 1 calc R U . . .
C30 C 0.2047(16) 0.8216(8) -0.1116(7) 0.080(5) Uani 1 1 d . . . . .
H30 H 0.1404 0.8432 -0.1387 0.096 Uiso 1 1 calc R U . . .
C31 C 0.2370(15) 0.8409(6) -0.0488(7) 0.065(4) Uani 1 1 d . . . . .
H31 H 0.1955 0.8760 -0.0345 0.078 Uiso 1 1 calc R U . . .
C32 C 0.6880(13) 0.9883(6) 0.3521(7) 0.059(4) Uani 1 1 d . . . . .
H32 H 0.6273 1.0176 0.3328 0.071 Uiso 1 1 calc R U . . .
C33 C 0.7271(15) 0.9903(7) 0.4160(8) 0.071(4) Uani 1 1 d . . . . .
H33 H 0.6913 1.0210 0.4395 0.086 Uiso 1 1 calc R U . . .
C34 C 0.8170(15) 0.9489(8) 0.4465(7) 0.072(4) Uani 1 1 d . . . . .
H34 H 0.8416 0.9502 0.4901 0.086 Uiso 1 1 calc R U . . .
C35 C 0.8692(14) 0.9054(8) 0.4099(8) 0.082(5) Uani 1 1 d . . . . .
H35 H 0.9324 0.8774 0.4295 0.099 Uiso 1 1 calc R U . . .
C36 C 0.8320(13) 0.9009(6) 0.3445(7) 0.065(4) Uani 1 1 d . . . . .
H36 H 0.8694 0.8708 0.3211 0.078 Uiso 1 1 calc R U . . .
C37 C 0.7385(10) 0.9425(5) 0.3158(6) 0.039(3) Uani 1 1 d . . . . .
C38 C 0.6862(11) 0.9385(4) 0.2466(6) 0.040(3) Uani 1 1 d . . . . .
C39 C 0.7480(11) 0.9026(6) 0.2053(6) 0.047(3) Uani 1 1 d . . . . .
H39 H 0.8233 0.8805 0.2221 0.057 Uiso 1 1 calc R U . . .
C40 C 0.7046(11) 0.8975(5) 0.1401(6) 0.041(3) Uani 1 1 d . . . . .
C41 C 0.7851(13) 0.8633(5) 0.0984(6) 0.043(3) Uani 1 1 d . . . . .
C42 C 0.9189(14) 0.8516(5) 0.1159(7) 0.058(4) Uani 1 1 d . . . . .
H42 H 0.9590 0.8615 0.1566 0.069 Uiso 1 1 calc R U . . .
C43 C 0.9916(15) 0.8260(7) 0.0745(10) 0.082(5) Uani 1 1 d . . . . .
H43 H 1.0813 0.8208 0.0861 0.098 Uiso 1 1 calc R U . . .
C44 C 0.9317(18) 0.8078(6) 0.0153(10) 0.084(6) Uani 1 1 d . . . . .
H44 H 0.9811 0.7889 -0.0124 0.101 Uiso 1 1 calc R U . . .
C45 C 0.8035(19) 0.8170(6) -0.0030(8) 0.075(5) Uani 1 1 d . . . . .
H45 H 0.7639 0.8046 -0.0431 0.090 Uiso 1 1 calc R U . . .
C46 C 0.7290(16) 0.8456(6) 0.0390(8) 0.062(4) Uani 1 1 d . . . . .
H46 H 0.6401 0.8526 0.0261 0.075 Uiso 1 1 calc R U . . .
C47 C 0.3069(13) 1.1456(6) 0.2674(7) 0.060(4) Uani 1 1 d . . . . .
H47 H 0.3012 1.1028 0.2776 0.072 Uiso 1 1 calc R U . . .
C48 C 0.2893(15) 1.1902(8) 0.3127(7) 0.077(5) Uani 1 1 d . . . . .
H48 H 0.2767 1.1776 0.3529 0.092 Uiso 1 1 calc R U . . .
C49 C 0.2909(17) 1.2536(8) 0.2971(9) 0.091(6) Uani 1 1 d . . . . .
H49 H 0.2753 1.2849 0.3256 0.109 Uiso 1 1 calc R U . . .
C50 C 0.316(2) 1.2691(7) 0.2384(10) 0.116(8) Uani 1 1 d . . . . .
H50 H 0.3188 1.3118 0.2273 0.139 Uiso 1 1 calc R U . . .
C51 C 0.3373(17) 1.2239(6) 0.1954(8) 0.090(6) Uani 1 1 d . . . . .
H51 H 0.3557 1.2364 0.1561 0.108 Uiso 1 1 calc R U . . .
C52 C 0.3318(13) 1.1605(5) 0.2093(6) 0.048(3) Uani 1 1 d . . . . .
C53 C 0.3591(11) 1.1105(5) 0.1639(7) 0.042(3) Uani 1 1 d . . . . .
C54 C 0.3473(13) 1.1223(5) 0.1005(7) 0.052(4) Uani 1 1 d . . . . .
H54 H 0.3206 1.1628 0.0867 0.063 Uiso 1 1 calc R U . . .
C55 C 0.3722(11) 1.0782(6) 0.0545(7) 0.043(3) Uani 1 1 d . . . . .
C56 C 0.3523(12) 1.0947(6) -0.0144(7) 0.042(3) Uani 1 1 d . . . . .
C57 C 0.3014(14) 1.1526(6) -0.0366(7) 0.063(4) Uani 1 1 d . . . . .
H57 H 0.2791 1.1829 -0.0085 0.076 Uiso 1 1 calc R U . . .
C58 C 0.2836(16) 1.1653(7) -0.1003(8) 0.076(5) Uani 1 1 d . . . . .
H58 H 0.2468 1.2041 -0.1144 0.092 Uiso 1 1 calc R U . . .
C59 C 0.3183(17) 1.1228(9) -0.1443(9) 0.093(6) Uani 1 1 d . . . . .
H59 H 0.3069 1.1322 -0.1872 0.111 Uiso 1 1 calc R U . . .
C60 C 0.371(2) 1.0657(9) -0.1207(9) 0.103(7) Uani 1 1 d . . . . .
H60 H 0.3945 1.0354 -0.1484 0.123 Uiso 1 1 calc R U . . .
C61 C 0.3886(16) 1.0528(7) -0.0582(8) 0.075(5) Uani 1 1 d . . . . .
H61 H 0.4266 1.0142 -0.0441 0.090 Uiso 1 1 calc R U . . .
C62 C -0.0156(14) 1.0301(6) 0.6741(7) 0.062(4) Uani 1 1 d . . . . .
H62 H -0.0311 1.0326 0.6303 0.075 Uiso 1 1 calc R U . . .
C63 C -0.0591(17) 1.0791(8) 0.7089(10) 0.094(6) Uani 1 1 d . . . . .
H63 H -0.1043 1.1135 0.6888 0.112 Uiso 1 1 calc R U . . .
C64 C -0.0341(18) 1.0758(9) 0.7738(10) 0.090(6) Uani 1 1 d . . . . .
H64 H -0.0605 1.1088 0.7978 0.108 Uiso 1 1 calc R U . . .
C65 C 0.0297(19) 1.0240(8) 0.8032(8) 0.094(6) Uani 1 1 d . . . . .
H65 H 0.0437 1.0211 0.8470 0.113 Uiso 1 1 calc R U . . .
C66 C 0.0723(17) 0.9766(7) 0.7675(8) 0.084(5) Uani 1 1 d . . . . .
H66 H 0.1180 0.9424 0.7877 0.100 Uiso 1 1 calc R U . . .
C67 C 0.0493(13) 0.9783(5) 0.7022(7) 0.050(3) Uani 1 1 d . . . . .
C68 C 0.0943(12) 0.9281(6) 0.6608(6) 0.047(3) Uani 1 1 d . . . . .
C69 C 0.1136(12) 0.8662(6) 0.6837(6) 0.051(3) Uani 1 1 d . . . . .
H69 H 0.0882 0.8572 0.7225 0.062 Uiso 1 1 calc R U . . .
C70 C 0.1683(11) 0.8163(5) 0.6528(6) 0.039(3) Uani 1 1 d . . . . .
C71 C 0.1823(13) 0.7517(6) 0.6818(6) 0.047(3) Uani 1 1 d . . . . .
C72 C 0.0805(13) 0.7220(6) 0.7075(7) 0.060(4) Uani 1 1 d . . . . .
H72 H 0.0018 0.7434 0.7075 0.073 Uiso 1 1 calc R U . . .
C73 C 0.0959(15) 0.6631(7) 0.7321(8) 0.073(5) Uani 1 1 d . . . . .
H73 H 0.0274 0.6440 0.7484 0.088 Uiso 1 1 calc R U . . .
C74 C 0.2126(18) 0.6306(7) 0.7332(8) 0.084(5) Uani 1 1 d . . . . .
H74 H 0.2210 0.5894 0.7492 0.100 Uiso 1 1 calc R U . . .
C75 C 0.3148(15) 0.6586(7) 0.7113(8) 0.073(4) Uani 1 1 d . . . . .
H75 H 0.3949 0.6378 0.7143 0.087 Uiso 1 1 calc R U . . .
C76 C 0.2976(13) 0.7196(6) 0.6839(7) 0.059(4) Uani 1 1 d . . . . .
H76 H 0.3660 0.7382 0.6670 0.070 Uiso 1 1 calc R U . . .
C77 C 0.5016(16) 1.0963(7) 0.4850(9) 0.080(5) Uani 1 1 d . . . . .
H77 H 0.4178 1.0826 0.4684 0.096 Uiso 1 1 calc R U . . .
C78 C 0.5570(18) 1.1427(8) 0.4538(9) 0.095(6) Uani 1 1 d . . . . .
H78 H 0.5118 1.1593 0.4165 0.114 Uiso 1 1 calc R U . . .
C79 C 0.683(2) 1.1658(7) 0.4779(10) 0.084(6) Uani 1 1 d . . . . .
H79 H 0.7216 1.1983 0.4580 0.101 Uiso 1 1 calc R U . . .
C80 C 0.7451(18) 1.1383(7) 0.5313(9) 0.088(6) Uani 1 1 d . . . . .
H80 H 0.8294 1.1514 0.5478 0.105 Uiso 1 1 calc R U . . .
C81 C 0.6854(16) 1.0910(7) 0.5619(8) 0.078(5) Uani 1 1 d . . . . .
H81 H 0.7303 1.0739 0.5991 0.094 Uiso 1 1 calc R U . . .
C82 C 0.5622(13) 1.0686(6) 0.5393(7) 0.052(3) Uani 1 1 d . . . . .
C83 C 0.4972(14) 1.0175(5) 0.5711(6) 0.048(3) Uani 1 1 d . . . . .
C84 C 0.5517(12) 0.9973(5) 0.6315(6) 0.049(3) Uani 1 1 d . . . . .
H84 H 0.6320 1.0140 0.6496 0.059 Uiso 1 1 calc R U . . .
C85 C 0.4889(13) 0.9517(6) 0.6670(6) 0.051(3) Uani 1 1 d . . . . .
C86 C 0.5471(15) 0.9407(5) 0.7356(7) 0.053(4) Uani 1 1 d . . . . .
C87 C 0.6709(13) 0.9561(7) 0.7629(6) 0.066(4) Uani 1 1 d . . . . .
H87 H 0.7279 0.9744 0.7385 0.080 Uiso 1 1 calc R U . . .
C88 C 0.713(2) 0.9453(8) 0.8252(8) 0.109(7) Uani 1 1 d . . . . .
H88 H 0.7969 0.9571 0.8430 0.131 Uiso 1 1 calc R U . . .
C89 C 0.6337(19) 0.9177(8) 0.8619(8) 0.097(6) Uani 1 1 d . . . . .
H89 H 0.6645 0.9089 0.9041 0.116 Uiso 1 1 calc R U . . .
C90 C 0.5069(17) 0.9025(9) 0.8361(7) 0.083(5) Uani 1 1 d . . . . .
H90 H 0.4505 0.8842 0.8607 0.100 Uiso 1 1 calc R U . . .
C91 C 0.4654(14) 0.9150(7) 0.7733(6) 0.067(4) Uani 1 1 d . . . . .
H91 H 0.3794 0.9058 0.7560 0.081 Uiso 1 1 calc R U . . .
C92 C 0.2258(15) 0.7892(6) 0.3128(7) 0.067(4) Uani 1 1 d . . . . .
H92 H 0.3109 0.8018 0.3100 0.080 Uiso 1 1 calc R U . . .
C93 C 0.1421(18) 0.7688(7) 0.2592(8) 0.083(5) Uani 1 1 d . . . . .
H93 H 0.1728 0.7690 0.2207 0.100 Uiso 1 1 calc R U . . .
C94 C 0.0190(19) 0.7490(7) 0.2605(9) 0.084(6) Uani 1 1 d . . . . .
H94 H -0.0350 0.7358 0.2240 0.100 Uiso 1 1 calc R U . . .
C95 C -0.0245(15) 0.7490(6) 0.3193(11) 0.086(6) Uani 1 1 d . . . . .
H95 H -0.1082 0.7346 0.3223 0.103 Uiso 1 1 calc R U . . .
C96 C 0.0557(12) 0.7702(6) 0.3730(8) 0.062(4) Uani 1 1 d . . . . .
H96 H 0.0243 0.7707 0.4114 0.075 Uiso 1 1 calc R U . . .
C97 C 0.1804(12) 0.7904(5) 0.3705(7) 0.045(3) Uani 1 1 d . . . . .
C98 C 0.2633(13) 0.8155(5) 0.4283(6) 0.046(3) Uani 1 1 d . . . . .
C99 C 0.3963(12) 0.8015(6) 0.4396(7) 0.055(4) Uani 1 1 d . . . . .
H99 H 0.4304 0.7765 0.4103 0.066 Uiso 1 1 calc R U . . .
C100 C 0.4818(12) 0.8231(6) 0.4927(7) 0.047(3) Uani 1 1 d . . . . .
C101 C 0.6212(13) 0.8026(6) 0.5046(7) 0.053(3) Uani 1 1 d . . . . .
C102 C 0.6615(14) 0.7466(7) 0.4802(7) 0.071(4) Uani 1 1 d . . . . .
H102 H 0.6008 0.7211 0.4553 0.085 Uiso 1 1 calc R U . . .
C103 C 0.7942(16) 0.7275(7) 0.4927(8) 0.079(5) Uani 1 1 d . . . . .
H103 H 0.8220 0.6908 0.4745 0.094 Uiso 1 1 calc R U . . .
C104 C 0.8806(16) 0.7640(8) 0.5321(9) 0.088(6) Uani 1 1 d . . . . .
H104 H 0.9673 0.7511 0.5419 0.105 Uiso 1 1 calc R U . . .
C105 C 0.8429(16) 0.8173(8) 0.5565(8) 0.082(5) Uani 1 1 d . . . . .
H105 H 0.9041 0.8422 0.5819 0.099 Uiso 1 1 calc R U . . .
C106 C 0.7140(15) 0.8366(6) 0.5448(7) 0.061(4) Uani 1 1 d . . . . .
H106 H 0.6890 0.8731 0.5642 0.073 Uiso 1 1 calc R U . . .
C107 C 0.0967(15) 1.0404(7) 0.4926(7) 0.077(5) Uani 1 1 d . . . . .
H10C H 0.1717 1.0624 0.5156 0.093 Uiso 1 1 calc R U . . .
H10D H 0.0300 1.0383 0.5197 0.093 Uiso 1 1 calc R U . . .
C108 C 0.0447(17) 1.0784(7) 0.4349(8) 0.098(6) Uani 1 1 d . . . . .
H10E H 0.1142 1.0867 0.4111 0.148 Uiso 1 1 calc R U . . .
H10F H 0.0102 1.1180 0.4473 0.148 Uiso 1 1 calc R U . . .
H10G H -0.0234 1.0549 0.4093 0.148 Uiso 1 1 calc R U . . .
N1 N 0.2998(9) 0.9504(5) 0.2485(4) 0.044(2) Uani 1 1 d . . . . .
N2 N 0.1713(9) 0.9759(3) 0.1331(5) 0.039(2) Uani 1 1 d . . . . .
N3 N 0.1918(11) 0.9677(5) 0.3573(5) 0.059(3) Uani 1 1 d . . . . .
O1 O 0.4338(8) 0.8549(3) 0.1942(4) 0.049(2) Uani 1 1 d . . . . .
O2 O 0.3326(7) 0.8882(3) 0.0704(4) 0.042(2) Uani 1 1 d . . . . .
O3 O 0.5841(7) 0.9702(3) 0.2287(4) 0.047(2) Uani 1 1 d . . . . .
O4 O 0.5984(8) 0.9209(3) 0.1124(4) 0.047(2) Uani 1 1 d . . . . .
O5 O 0.3920(9) 1.0558(4) 0.1877(4) 0.047(2) Uani 1 1 d . . . . .
O6 O 0.4089(9) 1.0220(3) 0.0675(4) 0.052(2) Uani 1 1 d . . . . .
O7 O 0.1133(8) 0.9454(4) 0.6072(4) 0.058(2) Uani 1 1 d . . . . .
O8 O 0.2097(8) 0.8227(3) 0.6005(4) 0.050(2) Uani 1 1 d . . . . .
O9 O 0.3928(9) 0.9960(4) 0.5398(4) 0.057(2) Uani 1 1 d . . . . .
O10 O 0.3862(8) 0.9226(4) 0.6460(4) 0.057(2) Uani 1 1 d . . . . .
O11 O 0.2048(8) 0.8514(4) 0.4639(4) 0.052(2) Uani 1 1 d . . . . .
O12 O 0.4489(8) 0.8616(4) 0.5321(5) 0.063(3) Uani 1 1 d . . . . .
O13 O 0.1344(9) 0.9778(4) 0.4793(5) 0.053(3) Uani 1 1 d D . . . .
Yb1 Yb 0.41521(5) 0.95506(2) 0.15051(3) 0.03842(14) Uani 1 1 d . . . . .
Yb2 Yb 0.26690(5) 0.91066(2) 0.55109(3) 0.04691(16) Uani 1 1 d . . . . .
H1D H 0.17(3) 0.944(8) 0.466(13) 0.34(17) Uiso 1 1 d D . . . .

loop_
_atom_site_aniso_label
_atom_site_aniso_U_11
_atom_site_aniso_U_22
_atom_site_aniso_U_33
_atom_site_aniso_U_23
_atom_site_aniso_U_13
_atom_site_aniso_U_12
C1 0.039(7) 0.060(9) 0.047(9) 0.013(6) 0.007(6) -0.008(5)
C2 0.057(9) 0.067(8) 0.043(8) 0.007(8) 0.021(7) 0.002(8)
C3 0.049(9) 0.066(9) 0.047(9) 0.008(7) 0.014(7) 0.017(6)
C4 0.042(7) 0.033(7) 0.037(7) -0.002(5) 0.009(6) 0.007(5)
C5 0.040(7) 0.037(6) 0.043(8) -0.006(6) 0.009(6) 0.000(5)
C6 0.031(7) 0.037(6) 0.045(8) -0.009(6) 0.012(6) 0.000(5)
C7 0.038(7) 0.025(6) 0.038(8) 0.001(6) 0.000(6) 0.004(5)
C8 0.052(9) 0.028(6) 0.040(9) -0.006(6) -0.001(7) 0.004(5)
C9 0.064(9) 0.043(7) 0.031(8) -0.001(6) 0.003(7) 0.001(6)
C10 0.029(8) 0.055(8) 0.075(12) 0.002(8) 0.010(8) 0.001(6)
C11 0.044(9) 0.053(8) 0.064(11) 0.001(8) -0.012(8) 0.009(6)
C12 0.071(12) 0.068(10) 0.078(13) 0.000(9) -0.018(10) 0.002(8)
C13 0.088(12) 0.061(8) 0.035(9) -0.003(7) 0.003(8) 0.025(8)
C14 0.055(10) 0.058(8) 0.061(11) 0.014(8) -0.007(8) 0.024(7)
C15 0.054(10) 0.060(8) 0.110(15) 0.007(9) 0.028(10) -0.002(7)
C16 0.107(15) 0.096(12) 0.093(15) 0.028(11) 0.012(12) 0.046(10)
C17 0.055(9) 0.059(9) 0.055(10) -0.011(8) 0.009(8) -0.017(7)
C18 0.061(11) 0.094(11) 0.049(10) 0.024(9) -0.007(8) 0.004(9)
C19 0.112(16) 0.080(12) 0.076(15) 0.035(10) 0.027(12) 0.009(10)
C20 0.124(16) 0.039(8) 0.094(15) 0.022(9) 0.012(12) -0.009(9)
C21 0.103(12) 0.052(8) 0.045(10) 0.007(7) 0.009(9) -0.005(7)
C22 0.050(8) 0.032(6) 0.044(9) 0.006(6) 0.019(7) 0.006(5)
C23 0.036(7) 0.022(6) 0.054(9) -0.003(6) 0.006(6) -0.008(5)
C24 0.053(9) 0.036(7) 0.053(10) -0.007(7) 0.001(7) 0.005(6)
C25 0.034(7) 0.035(7) 0.047(9) -0.001(7) -0.002(6) -0.002(5)
C26 0.043(8) 0.050(7) 0.044(9) -0.004(7) 0.008(7) -0.003(6)
C27 0.063(10) 0.063(8) 0.036(9) -0.005(7) 0.012(7) 0.002(7)
C28 0.082(12) 0.067(10) 0.059(12) -0.003(9) 0.030(10) -0.004(8)
C29 0.133(18) 0.079(12) 0.047(12) -0.018(10) 0.036(12) -0.008(11)
C30 0.095(13) 0.096(12) 0.041(10) 0.015(9) -0.018(9) 0.006(10)
C31 0.086(11) 0.058(8) 0.049(10) 0.002(8) 0.003(9) 0.016(8)
C32 0.051(9) 0.059(8) 0.064(11) -0.006(7) -0.003(8) 0.005(6)
C33 0.078(11) 0.077(10) 0.057(11) -0.030(9) 0.004(9) -0.004(8)
C34 0.087(12) 0.085(10) 0.042(9) -0.003(10) 0.003(8) -0.001(11)
C35 0.072(11) 0.081(10) 0.087(13) 0.019(11) -0.008(10) 0.030(9)
C36 0.061(9) 0.063(8) 0.073(11) 0.009(9) 0.017(8) 0.021(8)
C37 0.034(6) 0.031(7) 0.054(9) -0.002(6) 0.019(6) 0.000(5)
C38 0.043(8) 0.034(7) 0.043(8) -0.003(5) 0.007(6) -0.004(5)
C39 0.040(7) 0.051(7) 0.053(9) 0.010(7) 0.011(6) 0.009(6)
C40 0.033(7) 0.037(7) 0.059(9) -0.007(6) 0.026(6) -0.004(5)
C41 0.050(8) 0.044(7) 0.041(9) 0.001(7) 0.019(7) 0.008(6)
C42 0.065(10) 0.037(7) 0.076(11) -0.019(7) 0.028(9) 0.000(6)
C43 0.051(10) 0.077(11) 0.125(18) -0.022(11) 0.039(11) 0.013(8)
C44 0.086(14) 0.051(9) 0.132(19) -0.010(11) 0.070(13) 0.016(9)
C45 0.129(17) 0.054(9) 0.050(11) -0.003(8) 0.041(11) 0.012(9)
C46 0.079(11) 0.047(8) 0.068(12) -0.002(8) 0.033(10) 0.002(7)
C47 0.074(11) 0.047(8) 0.065(11) -0.006(8) 0.030(9) -0.001(6)
C48 0.082(12) 0.108(13) 0.047(10) -0.015(10) 0.031(9) -0.007(9)
C49 0.115(15) 0.073(12) 0.095(16) -0.037(11) 0.047(13) 0.006(10)
C50 0.21(2) 0.043(9) 0.112(19) -0.013(11) 0.074(18) 0.011(11)
C51 0.164(18) 0.037(8) 0.081(14) -0.008(8) 0.052(12) 0.008(9)
C52 0.065(9) 0.040(7) 0.044(9) -0.007(6) 0.023(7) 0.001(6)
C53 0.040(8) 0.032(7) 0.053(9) 0.003(6) 0.007(7) 0.006(5)
C54 0.079(11) 0.039(7) 0.043(9) -0.002(7) 0.021(8) 0.018(6)
C55 0.033(7) 0.050(8) 0.047(9) 0.013(7) 0.014(6) -0.006(6)
C56 0.043(8) 0.041(7) 0.044(9) 0.010(7) 0.019(7) 0.000(6)
C57 0.085(11) 0.054(8) 0.054(11) 0.005(7) 0.020(9) -0.001(7)
C58 0.105(14) 0.067(10) 0.057(12) 0.033(9) 0.015(10) 0.005(9)
C59 0.100(15) 0.124(15) 0.051(12) 0.016(12) 0.003(11) 0.011(12)
C60 0.15(2) 0.103(14) 0.056(13) 0.004(11) 0.028(13) 0.026(12)
C61 0.102(14) 0.070(10) 0.053(11) 0.005(9) 0.010(10) 0.011(9)
C62 0.075(11) 0.068(9) 0.045(10) -0.008(8) 0.012(8) 0.015(8)
C63 0.109(16) 0.084(11) 0.091(16) -0.034(11) 0.025(13) 0.002(10)
C64 0.093(15) 0.100(13) 0.086(15) -0.039(12) 0.042(12) -0.006(10)
C65 0.141(18) 0.090(12) 0.056(12) -0.017(10) 0.029(12) 0.018(11)
C66 0.109(14) 0.088(12) 0.057(11) 0.007(9) 0.022(11) -0.003(9)
C67 0.059(9) 0.057(8) 0.039(8) 0.009(7) 0.021(7) 0.005(6)
C68 0.049(8) 0.063(9) 0.028(7) -0.003(6) 0.007(6) 0.004(6)
C69 0.062(9) 0.070(9) 0.023(7) 0.007(7) 0.012(7) -0.007(7)
C70 0.038(7) 0.047(7) 0.031(7) -0.002(6) 0.002(6) -0.002(5)
C71 0.054(9) 0.063(8) 0.024(7) 0.002(6) 0.004(6) -0.004(7)
C72 0.053(9) 0.069(9) 0.064(11) 0.018(8) 0.021(8) 0.005(7)
C73 0.076(12) 0.074(10) 0.080(13) 0.003(9) 0.044(10) -0.026(8)
C74 0.102(14) 0.064(10) 0.094(15) -0.002(9) 0.043(12) 0.009(9)
C75 0.058(10) 0.081(10) 0.080(13) 0.005(9) 0.016(9) 0.016(8)
C76 0.053(9) 0.063(8) 0.068(11) -0.005(8) 0.035(8) 0.001(7)
C77 0.064(11) 0.086(11) 0.095(15) 0.046(11) 0.026(10) 0.017(9)
C78 0.085(14) 0.106(13) 0.099(16) 0.041(12) 0.031(12) 0.025(11)
C79 0.101(16) 0.057(10) 0.103(17) 0.009(10) 0.041(13) -0.008(10)
C80 0.101(15) 0.079(11) 0.086(15) -0.010(11) 0.027(12) -0.044(10)
C81 0.084(13) 0.087(11) 0.062(12) 0.010(9) 0.007(10) -0.020(9)
C82 0.058(10) 0.050(8) 0.054(10) -0.002(7) 0.020(8) 0.011(7)
C83 0.067(10) 0.041(7) 0.038(8) 0.003(6) 0.016(7) 0.002(6)
C84 0.059(9) 0.045(7) 0.042(9) -0.001(7) 0.003(7) -0.011(6)
C85 0.075(9) 0.034(6) 0.048(8) 0.000(8) 0.018(7) 0.004(8)
C86 0.090(11) 0.022(7) 0.050(9) -0.006(6) 0.014(8) -0.006(6)
C87 0.065(9) 0.071(8) 0.055(10) 0.009(9) -0.017(8) -0.032(9)
C88 0.162(19) 0.075(11) 0.068(13) 0.023(11) -0.050(13) -0.037(12)
C89 0.141(17) 0.075(11) 0.060(12) 0.023(10) -0.031(12) -0.024(11)
C90 0.105(14) 0.104(12) 0.042(10) 0.017(10) 0.012(9) -0.023(12)
C91 0.066(9) 0.098(10) 0.036(8) 0.013(9) 0.003(7) -0.012(9)
C92 0.069(11) 0.082(10) 0.047(10) -0.009(8) 0.000(9) 0.001(8)
C93 0.079(13) 0.113(13) 0.052(12) -0.028(10) -0.009(10) 0.019(10)
C94 0.084(14) 0.082(11) 0.075(14) -0.035(10) -0.019(11) 0.013(10)
C95 0.047(10) 0.059(9) 0.141(19) -0.029(11) -0.019(12) -0.005(7)
C96 0.035(8) 0.067(8) 0.086(13) -0.012(8) 0.011(8) 0.008(6)
C97 0.032(7) 0.050(7) 0.051(9) 0.000(7) 0.000(7) -0.002(5)
C98 0.052(9) 0.050(7) 0.037(8) 0.007(6) 0.009(7) -0.002(6)
C99 0.034(8) 0.070(9) 0.060(10) -0.003(7) 0.003(7) -0.001(6)
C100 0.036(8) 0.053(8) 0.052(10) 0.004(7) 0.008(7) 0.008(6)
C101 0.046(9) 0.074(9) 0.038(9) 0.004(7) 0.005(7) 0.000(7)
C102 0.047(10) 0.097(11) 0.069(12) 0.002(9) 0.009(8) 0.005(8)
C103 0.074(12) 0.085(11) 0.076(13) -0.002(10) 0.011(10) 0.030(9)
C104 0.052(11) 0.102(13) 0.102(16) 0.016(11) -0.009(11) 0.021(10)
C105 0.060(12) 0.102(13) 0.078(14) 0.009(11) -0.011(10) -0.011(10)
C106 0.059(10) 0.071(10) 0.049(10) 0.004(8) 0.000(8) 0.012(8)
C107 0.079(12) 0.084(10) 0.065(12) -0.001(9) -0.002(9) 0.015(8)
C108 0.127(17) 0.078(11) 0.084(15) 0.007(10) -0.003(13) 0.005(10)
N1 0.056(7) 0.042(5) 0.037(6) 0.007(6) 0.013(5) 0.010(6)
N2 0.037(6) 0.037(5) 0.041(6) 0.003(4) 0.006(5) 0.011(4)
N3 0.063(8) 0.064(7) 0.052(8) 0.016(6) 0.018(6) 0.015(6)
O1 0.070(6) 0.037(5) 0.042(6) 0.003(4) 0.013(5) 0.000(4)
O2 0.046(5) 0.041(5) 0.037(5) -0.003(4) -0.003(4) 0.011(3)
O3 0.036(5) 0.055(6) 0.050(6) -0.003(4) 0.004(4) 0.013(4)
O4 0.049(5) 0.045(5) 0.049(6) -0.004(4) 0.017(4) 0.012(4)
O5 0.066(6) 0.039(5) 0.038(6) -0.010(4) 0.008(5) 0.001(4)
O6 0.073(7) 0.036(5) 0.050(6) 0.011(4) 0.020(5) 0.013(4)
O7 0.067(6) 0.074(6) 0.036(5) 0.010(5) 0.019(5) 0.015(5)
O8 0.063(6) 0.049(5) 0.042(6) 0.003(4) 0.022(5) -0.001(4)
O9 0.051(6) 0.073(6) 0.045(6) 0.005(5) 0.002(5) -0.008(5)
O10 0.063(6) 0.068(6) 0.041(6) -0.002(5) 0.010(5) -0.016(5)
O11 0.044(5) 0.074(6) 0.035(6) -0.004(5) 0.001(4) 0.008(4)
O12 0.040(5) 0.079(6) 0.070(7) -0.033(6) 0.003(5) 0.001(4)
O13 0.052(6) 0.062(6) 0.045(6) -0.001(4) 0.005(5) 0.007(4)
Yb1 0.0436(3) 0.0350(2) 0.0385(3) 0.0028(3) 0.0120(3) 0.0091(3)
Yb2 0.0478(4) 0.0612(4) 0.0326(3) 0.0012(3) 0.0090(3) 0.0017(3)

loop_
_atom_type_symbol
_atom_type_description
_atom_type_scat_dispersion_real
_atom_type_scat_dispersion_imag
_atom_type_scat_source
C C 0.0033 0.0016 'International Tables Vol C Tables 4.2.6.8 and 6.1.1.4'
H H 0.0000 0.0000 'International Tables Vol C Tables 4.2.6.8 and 6.1.1.4'
N N 0.0061 0.0033 'International Tables Vol C Tables 4.2.6.8 and 6.1.1.4'
O O 0.0106 0.0060 'International Tables Vol C Tables 4.2.6.8 and 6.1.1.4'
Yb Yb -0.3850 5.5486 'International Tables Vol C Tables 4.2.6.8 and 6.1.1.4'

loop_
_geom_angle_atom_site_label_1
_geom_angle_atom_site_label_2
_geom_angle_atom_site_label_3
_geom_angle
_geom_angle_site_symmetry_1
_geom_angle_site_symmetry_3
_geom_angle_publ_flag
N1 C1 C2 121.9(11) . . ?
N1 C1 H1 119.0 . . ?
C2 C1 H1 119.0 . . ?
N3 C2 C1 121.1(13) . . ?
N3 C2 H2 119.5 . . ?
C1 C2 H2 119.5 . . ?
N3 C3 C4 123.6(12) . . ?
N3 C3 H3 118.2 . . ?
C4 C3 H3 118.2 . . ?
N1 C4 C3 118.3(11) . . ?
N1 C4 C5 118.4(11) . . ?
C3 C4 C5 123.3(11) . . ?
N2 C5 C6 119.9(11) . . ?
N2 C5 C4 115.5(10) . . ?
C6 C5 C4 124.6(12) . . ?
C7 C6 C5 123.0(12) . . ?
C7 C6 H6 118.5 . . ?
C5 C6 H6 118.5 . . ?
C6 C7 C8 117.1(11) . . ?
C6 C7 C10 124.0(12) . . ?
C8 C7 C10 118.8(12) . . ?
C9 C8 C7 117.7(12) . . ?
C9 C8 C13 125.8(13) . . ?
C7 C8 C13 116.4(11) . . ?
N2 C9 C8 124.3(12) . . ?
N2 C9 H9 117.9 . . ?
C8 C9 H9 117.9 . . ?
C7 C10 C11 109.4(11) . . ?
C7 C10 H10A 109.8 . . ?
C11 C10 H10A 109.8 . . ?
C7 C10 H10B 109.8 . . ?
C11 C10 H10B 109.8 . . ?
H10A C10 H10B 108.2 . . ?
C10 C11 C12 110.0(11) . . ?
C10 C11 C14 110.9(11) . . ?
C12 C11 C14 87.8(11) . . ?
C10 C11 H11 115.0 . . ?
C12 C11 H11 115.0 . . ?
C14 C11 H11 115.0 . . ?
C11 C12 C13 86.1(10) . . ?
C11 C12 H12A 114.3 . . ?
C13 C12 H12A 114.3 . . ?
C11 C12 H12B 114.3 . . ?
C13 C12 H12B 114.3 . . ?
H12A C12 H12B 111.5 . . ?
C8 C13 C12 108.5(12) . . ?
C8 C13 C14 109.2(10) . . ?
C12 C13 C14 87.0(10) . . ?
C8 C13 H13 116.1 . . ?
C12 C13 H13 116.1 . . ?
C14 C13 H13 116.1 . . ?
C15 C14 C16 109.7(12) . . ?
C15 C14 C11 120.0(13) . . ?
C16 C14 C11 113.1(12) . . ?
C15 C14 C13 117.1(11) . . ?
C16 C14 C13 109.8(12) . . ?
C11 C14 C13 85.1(10) . . ?
C14 C15 H15A 109.5 . . ?
C14 C15 H15B 109.5 . . ?
H15A C15 H15B 109.5 . . ?
C14 C15 H15C 109.5 . . ?
H15A C15 H15C 109.5 . . ?
H15B C15 H15C 109.5 . . ?
C14 C16 H16A 109.5 . . ?
C14 C16 H16B 109.5 . . ?
H16A C16 H16B 109.5 . . ?
C14 C16 H16C 109.5 . . ?
H16A C16 H16C 109.5 . . ?
H16B C16 H16C 109.5 . . ?
C22 C17 C18 120.0(12) . . ?
C22 C17 H17 120.0 . . ?
C18 C17 H17 120.0 . . ?
C19 C18 C17 120.0(14) . . ?
C19 C18 H18 120.0 . . ?
C17 C18 H18 120.0 . . ?
C18 C19 C20 120.4(15) . . ?
C18 C19 H19 119.8 . . ?
C20 C19 H19 119.8 . . ?
C21 C20 C19 120.0(15) . . ?
C21 C20 H20 120.0 . . ?
C19 C20 H20 120.0 . . ?
C20 C21 C22 121.3(15) . . ?
C20 C21 H21 119.4 . . ?
C22 C21 H21 119.4 . . ?
C17 C22 C21 118.2(12) . . ?
C17 C22 C23 120.0(10) . . ?
C21 C22 C23 121.8(12) . . ?
O1 C23 C24 124.5(11) . . ?
O1 C23 C22 114.6(11) . . ?
C24 C23 C22 120.8(10) . . ?
C23 C24 C25 125.1(11) . . ?
C23 C24 H24 117.5 . . ?
C25 C24 H24 117.5 . . ?
O2 C25 C24 123.5(12) . . ?
O2 C25 C26 117.9(11) . . ?
C24 C25 C26 118.6(11) . . ?
C31 C26 C27 117.9(13) . . ?
C31 C26 C25 118.1(12) . . ?
C27 C26 C25 124.0(12) . . ?
C26 C27 C28 121.1(13) . . ?
C26 C27 H27 119.4 . . ?
C28 C27 H27 119.4 . . ?
C29 C28 C27 119.6(15) . . ?
C29 C28 H28 120.2 . . ?
C27 C28 H28 120.2 . . ?
C28 C29 C30 120.8(16) . . ?
C28 C29 H29 119.6 . . ?
C30 C29 H29 119.6 . . ?
C29 C30 C31 119.9(15) . . ?
C29 C30 H30 120.1 . . ?
C31 C30 H30 120.1 . . ?
C26 C31 C30 120.7(13) . . ?
C26 C31 H31 119.7 . . ?
C30 C31 H31 119.7 . . ?
C33 C32 C37 120.2(13) . . ?
C33 C32 H32 119.9 . . ?
C37 C32 H32 119.9 . . ?
C34 C33 C32 122.3(14) . . ?
C34 C33 H33 118.9 . . ?
C32 C33 H33 118.9 . . ?
C33 C34 C35 116.9(14) . . ?
C33 C34 H34 121.6 . . ?
C35 C34 H34 121.6 . . ?
C34 C35 C36 123.2(14) . . ?
C34 C35 H35 118.4 . . ?
C36 C35 H35 118.4 . . ?
C37 C36 C35 118.1(13) . . ?
C37 C36 H36 121.0 . . ?
C35 C36 H36 121.0 . . ?
C36 C37 C32 119.3(13) . . ?
C36 C37 C38 121.8(11) . . ?
C32 C37 C38 118.9(11) . . ?
O3 C38 C39 122.8(11) . . ?
O3 C38 C37 115.4(10) . . ?
C39 C38 C37 121.9(11) . . ?
C38 C39 C40 124.5(11) . . ?
C38 C39 H39 117.7 . . ?
C40 C39 H39 117.7 . . ?
O4 C40 C39 123.9(11) . . ?
O4 C40 C41 115.5(12) . . ?
C39 C40 C41 120.6(12) . . ?
C46 C41 C42 117.4(13) . . ?
C46 C41 C40 119.5(13) . . ?
C42 C41 C40 123.0(12) . . ?
C43 C42 C41 121.3(15) . . ?
C43 C42 H42 119.3 . . ?
C41 C42 H42 119.3 . . ?
C42 C43 C44 119.7(15) . . ?
C42 C43 H43 120.1 . . ?
C44 C43 H43 120.1 . . ?
C45 C44 C43 120.9(16) . . ?
C45 C44 H44 119.5 . . ?
C43 C44 H44 119.5 . . ?
C44 C45 C46 119.4(17) . . ?
C44 C45 H45 120.3 . . ?
C46 C45 H45 120.3 . . ?
C41 C46 C45 121.1(16) . . ?
C41 C46 H46 119.4 . . ?
C45 C46 H46 119.4 . . ?
C52 C47 C48 123.8(13) . . ?
C52 C47 H47 118.1 . . ?
C48 C47 H47 118.1 . . ?
C49 C48 C47 118.6(15) . . ?
C49 C48 H48 120.7 . . ?
C47 C48 H48 120.7 . . ?
C50 C49 C48 117.9(14) . . ?
C50 C49 H49 121.0 . . ?
C48 C49 H49 121.0 . . ?
C49 C50 C51 122.0(15) . . ?
C49 C50 H50 119.0 . . ?
C51 C50 H50 119.0 . . ?
C50 C51 C52 120.9(16) . . ?
C50 C51 H51 119.5 . . ?
C52 C51 H51 119.5 . . ?
C47 C52 C51 116.7(12) . . ?
C47 C52 C53 121.5(11) . . ?
C51 C52 C53 121.8(13) . . ?
O5 C53 C54 122.4(11) . . ?
O5 C53 C52 115.9(12) . . ?
C54 C53 C52 121.6(11) . . ?
C53 C54 C55 125.4(11) . . ?
C53 C54 H54 117.3 . . ?
C55 C54 H54 117.3 . . ?
O6 C55 C54 123.1(12) . . ?
O6 C55 C56 115.1(12) . . ?
C54 C55 C56 121.8(11) . . ?
C57 C56 C61 117.3(14) . . ?
C57 C56 C55 121.9(13) . . ?
C61 C56 C55 120.8(12) . . ?
C58 C57 C56 119.9(14) . . ?
C58 C57 H57 120.0 . . ?
C56 C57 H57 120.0 . . ?
C57 C58 C59 122.8(15) . . ?
C57 C58 H58 118.6 . . ?
C59 C58 H58 118.6 . . ?
C60 C59 C58 116.0(17) . . ?
C60 C59 H59 122.0 . . ?
C58 C59 H59 122.0 . . ?
C61 C60 C59 121.6(17) . . ?
C61 C60 H60 119.2 . . ?
C59 C60 H60 119.2 . . ?
C60 C61 C56 122.4(15) . . ?
C60 C61 H61 118.8 . . ?
C56 C61 H61 118.8 . . ?
C67 C62 C63 122.2(16) . . ?
C67 C62 H62 118.9 . . ?
C63 C62 H62 118.9 . . ?
C64 C63 C62 118.7(17) . . ?
C64 C63 H63 120.6 . . ?
C62 C63 H63 120.6 . . ?
C65 C64 C63 120.3(16) . . ?
C65 C64 H64 119.8 . . ?
C63 C64 H64 119.8 . . ?
C66 C65 C64 119.5(17) . . ?
C66 C65 H65 120.2 . . ?
C64 C65 H65 120.2 . . ?
C65 C66 C67 121.8(15) . . ?
C65 C66 H66 119.1 . . ?
C67 C66 H66 119.1 . . ?
C62 C67 C66 117.4(13) . . ?
C62 C67 C68 118.5(12) . . ?
C66 C67 C68 124.0(13) . . ?
O7 C68 C69 124.2(11) . . ?
O7 C68 C67 116.5(11) . . ?
C69 C68 C67 119.3(11) . . ?
O7 C68 Yb2 33.8(6) . . ?
C69 C68 Yb2 95.0(8) . . ?
C67 C68 Yb2 141.1(8) . . ?
C68 C69 C70 125.1(12) . . ?
C68 C69 H69 117.5 . . ?
C70 C69 H69 117.5 . . ?
O8 C70 C69 123.8(11) . . ?
O8 C70 C71 116.1(10) . . ?
C69 C70 C71 120.1(12) . . ?
C76 C71 C72 118.1(12) . . ?
C76 C71 C70 119.4(12) . . ?
C72 C71 C70 122.5(12) . . ?
C73 C72 C71 120.7(13) . . ?
C73 C72 H72 119.6 . . ?
C71 C72 H72 119.6 . . ?
C72 C73 C74 120.7(14) . . ?
C72 C73 H73 119.6 . . ?
C74 C73 H73 119.6 . . ?
C75 C74 C73 120.3(15) . . ?
C75 C74 H74 119.8 . . ?
C73 C74 H74 119.8 . . ?
C74 C75 C76 118.9(14) . . ?
C74 C75 H75 120.5 . . ?
C76 C75 H75 120.5 . . ?
C71 C76 C75 121.1(13) . . ?
C71 C76 H76 119.5 . . ?
C75 C76 H76 119.5 . . ?
C78 C77 C82 123.6(17) . . ?
C78 C77 H77 118.2 . . ?
C82 C77 H77 118.2 . . ?
C77 C78 C79 120.1(17) . . ?
C77 C78 H78 119.9 . . ?
C79 C78 H78 119.9 . . ?
C80 C79 C78 117.0(16) . . ?
C80 C79 H79 121.5 . . ?
C78 C79 H79 121.5 . . ?
C79 C80 C81 121.2(17) . . ?
C79 C80 H80 119.4 . . ?
C81 C80 H80 119.4 . . ?
C82 C81 C80 122.3(16) . . ?
C82 C81 H81 118.8 . . ?
C80 C81 H81 118.8 . . ?
C77 C82 C81 115.6(14) . . ?
C77 C82 C83 121.3(14) . . ?
C81 C82 C83 123.1(14) . . ?
O9 C83 C84 125.0(11) . . ?
O9 C83 C82 115.1(12) . . ?
C84 C83 C82 119.9(12) . . ?
C83 C84 C85 122.8(12) . . ?
C83 C84 H84 118.6 . . ?
C85 C84 H84 118.6 . . ?
O10 C85 C84 124.4(12) . . ?
O10 C85 C86 117.4(12) . . ?
C84 C85 C86 118.1(12) . . ?
C87 C86 C91 117.8(14) . . ?
C87 C86 C85 125.7(13) . . ?
C91 C86 C85 116.4(13) . . ?
C88 C87 C86 121.0(15) . . ?
C88 C87 H87 119.5 . . ?
C86 C87 H87 119.5 . . ?
C89 C88 C87 121.2(17) . . ?
C89 C88 H88 119.4 . . ?
C87 C88 H88 119.4 . . ?
C88 C89 C90 119.3(16) . . ?
C88 C89 H89 120.4 . . ?
C90 C89 H89 120.4 . . ?
C91 C90 C89 118.8(15) . . ?
C91 C90 H90 120.6 . . ?
C89 C90 H90 120.6 . . ?
C86 C91 C90 121.8(14) . . ?
C86 C91 H91 119.1 . . ?
C90 C91 H91 119.1 . . ?
C97 C92 C93 119.1(15) . . ?
C97 C92 H92 120.4 . . ?
C93 C92 H92 120.4 . . ?
C94 C93 C92 123.2(18) . . ?
C94 C93 H93 118.4 . . ?
C92 C93 H93 118.4 . . ?
C93 C94 C95 117.1(16) . . ?
C93 C94 H94 121.5 . . ?
C95 C94 H94 121.5 . . ?
C96 C95 C94 120.9(16) . . ?
C96 C95 H95 119.5 . . ?
C94 C95 H95 119.5 . . ?
C97 C96 C95 121.0(16) . . ?
C97 C96 H96 119.5 . . ?
C95 C96 H96 119.5 . . ?
C96 C97 C92 118.7(14) . . ?
C96 C97 C98 120.1(14) . . ?
C92 C97 C98 121.1(12) . . ?
O11 C98 C99 124.3(12) . . ?
O11 C98 C97 116.0(11) . . ?
C99 C98 C97 119.7(12) . . ?
C98 C99 C100 123.6(13) . . ?
C98 C99 H99 118.2 . . ?
C100 C99 H99 118.2 . . ?
O12 C100 C99 123.5(12) . . ?
O12 C100 C101 115.4(12) . . ?
C99 C100 C101 121.1(12) . . ?
C102 C101 C106 117.0(13) . . ?
C102 C101 C100 121.7(13) . . ?
C106 C101 C100 121.1(13) . . ?
C101 C102 C103 120.9(14) . . ?
C101 C102 H102 119.6 . . ?
C103 C102 H102 119.6 . . ?
C104 C103 C102 118.6(14) . . ?
C104 C103 H103 120.7 . . ?
C102 C103 H103 120.7 . . ?
C105 C104 C103 121.1(16) . . ?
C105 C104 H104 119.4 . . ?
C103 C104 H104 119.4 . . ?
C104 C105 C106 120.9(16) . . ?
C104 C105 H105 119.6 . . ?
C106 C105 H105 119.6 . . ?
C105 C106 C101 121.3(14) . . ?
C105 C106 H106 119.3 . . ?
C101 C106 H106 119.3 . . ?
O13 C107 C108 113.8(13) . . ?
O13 C107 H10C 108.8 . . ?
C108 C107 H10C 108.8 . . ?
O13 C107 H10D 108.8 . . ?
C108 C107 H10D 108.8 . . ?
H10C C107 H10D 107.7 . . ?
C107 C108 H10E 109.5 . . ?
C107 C108 H10F 109.5 . . ?
H10E C108 H10F 109.5 . . ?
C107 C108 H10G 109.5 . . ?
H10E C108 H10G 109.5 . . ?
H10F C108 H10G 109.5 . . ?
C1 N1 C4 118.6(11) . . ?
C1 N1 Yb1 120.4(8) . . ?
C4 N1 Yb1 119.7(8) . . ?
C9 N2 C5 118.0(10) . . ?
C9 N2 Yb1 119.2(8) . . ?
C5 N2 Yb1 121.0(8) . . ?
C3 N3 C2 116.3(12) . . ?
C23 O1 Yb1 132.4(8) . . ?
C25 O2 Yb1 132.2(7) . . ?
C38 O3 Yb1 132.1(7) . . ?
C40 O4 Yb1 131.3(8) . . ?
C53 O5 Yb1 136.5(8) . . ?
C55 O6 Yb1 136.7(8) . . ?
C68 O7 Yb2 128.3(8) . . ?
C70 O8 Yb2 130.6(7) . . ?
C83 O9 Yb2 133.5(8) . . ?
C85 O10 Yb2 134.9(8) . . ?
C98 O11 Yb2 135.6(8) . . ?
C100 O12 Yb2 138.0(8) . . ?
C107 O13 Yb2 125.0(8) . . ?
C107 O13 H1D 167(10) . . ?
Yb2 O13 H1D 60(10) . . ?
O3 Yb1 O6 115.0(3) . . ?
O3 Yb1 O2 143.7(2) . . ?
O6 Yb1 O2 80.2(3) . . ?
O3 Yb1 O5 73.8(3) . . ?
O6 Yb1 O5 73.0(3) . . ?
O2 Yb1 O5 141.8(3) . . ?
O3 Yb1 O4 73.8(3) . . ?
O6 Yb1 O4 80.7(3) . . ?
O2 Yb1 O4 76.8(3) . . ?
O5 Yb1 O4 123.4(3) . . ?
O3 Yb1 O1 79.6(3) . . ?
O6 Yb1 O1 151.6(3) . . ?
O2 Yb1 O1 75.0(3) . . ?
O5 Yb1 O1 135.4(3) . . ?
O4 Yb1 O1 80.6(3) . . ?
O3 Yb1 N2 136.6(3) . . ?
O6 Yb1 N2 82.6(3) . . ?
O2 Yb1 N2 75.4(3) . . ?
O5 Yb1 N2 74.6(3) . . ?
O4 Yb1 N2 149.5(3) . . ?
O1 Yb1 N2 103.7(3) . . ?
O3 Yb1 N1 78.6(3) . . ?
O6 Yb1 N1 134.9(3) . . ?
O2 Yb1 N1 115.1(3) . . ?
O5 Yb1 N1 70.3(3) . . ?
O4 Yb1 N1 142.5(3) . . ?
O1 Yb1 N1 69.7(3) . . ?
N2 Yb1 N1 63.2(3) . . ?
O10 Yb2 O12 81.7(3) . . ?
O10 Yb2 O9 76.2(3) . . ?
O12 Yb2 O9 80.3(3) . . ?
O10 Yb2 O11 150.1(3) . . ?
O12 Yb2 O11 74.6(3) . . ?
O9 Yb2 O11 116.5(3) . . ?
O10 Yb2 O8 79.1(3) . . ?
O12 Yb2 O8 89.8(3) . . ?
O9 Yb2 O8 154.4(3) . . ?
O11 Yb2 O8 82.8(3) . . ?
O10 Yb2 O7 79.2(3) . . ?
O12 Yb2 O7 158.0(3) . . ?
O9 Yb2 O7 105.5(3) . . ?
O11 Yb2 O7 119.1(3) . . ?
O8 Yb2 O7 75.9(3) . . ?
O10 Yb2 O13 135.4(3) . . ?
O12 Yb2 O13 125.2(4) . . ?
O9 Yb2 O13 75.0(3) . . ?
O11 Yb2 O13 74.2(3) . . ?
O8 Yb2 O13 128.9(3) . . ?
O7 Yb2 O13 76.7(3) . . ?
O10 Yb2 C68 66.8(3) . . ?
O12 Yb2 C68 140.4(3) . . ?
O9 Yb2 C68 112.8(3) . . ?
O11 Yb2 C68 123.7(3) . . ?
O8 Yb2 C68 61.9(3) . . ?
O7 Yb2 C68 17.9(3) . . ?
O13 Yb2 C68 94.5(3) . . ?
O10 Yb2 H1D 154(5) . . ?
O12 Yb2 H1D 108(5) . . ?
O9 Yb2 H1D 81(8) . . ?
O11 Yb2 H1D 55(3) . . ?
O8 Yb2 H1D 124(8) . . ?
O7 Yb2 H1D 94(5) . . ?
O13 Yb2 H1D 20.8(13) . . ?
C68 Yb2 H1D 111(6) . . ?

loop_
_geom_bond_atom_site_label_1
_geom_bond_atom_site_label_2
_geom_bond_distance
_geom_bond_site_symmetry_2
_geom_bond_publ_flag
C1 N1 1.330(13) . ?
C1 C2 1.370(15) . ?
C1 H1 0.9300 . ?
C2 N3 1.335(14) . ?
C2 H2 0.9300 . ?
C3 N3 1.326(15) . ?
C3 C4 1.395(16) . ?
C3 H3 0.9300 . ?
C4 N1 1.331(13) . ?
C4 C5 1.452(15) . ?
C5 N2 1.369(14) . ?
C5 C6 1.380(15) . ?
C6 C7 1.373(16) . ?
C6 H6 0.9300 . ?
C7 C8 1.407(17) . ?
C7 C10 1.511(15) . ?
C8 C9 1.399(16) . ?
C8 C13 1.469(17) . ?
C9 N2 1.334(13) . ?
C9 H9 0.9300 . ?
C10 C11 1.527(19) . ?
C10 H10A 0.9700 . ?
C10 H10B 0.9700 . ?
C11 C12 1.547(18) . ?
C11 C14 1.549(19) . ?
C11 H11 0.9800 . ?
C12 C13 1.548(19) . ?
C12 H12A 0.9700 . ?
C12 H12B 0.9700 . ?
C13 C14 1.572(16) . ?
C13 H13 0.9800 . ?
C14 C15 1.518(18) . ?
C14 C16 1.535(19) . ?
C15 H15A 0.9600 . ?
C15 H15B 0.9600 . ?
C15 H15C 0.9600 . ?
C16 H16A 0.9600 . ?
C16 H16B 0.9600 . ?
C16 H16C 0.9600 . ?
C17 C22 1.383(16) . ?
C17 C18 1.393(18) . ?
C17 H17 0.9300 . ?
C18 C19 1.361(17) . ?
C18 H18 0.9300 . ?
C19 C20 1.37(2) . ?
C19 H19 0.9300 . ?
C20 C21 1.36(2) . ?
C20 H20 0.9300 . ?
C21 C22 1.397(17) . ?
C21 H21 0.9300 . ?
C22 C23 1.502(15) . ?
C23 O1 1.270(12) . ?
C23 C24 1.401(17) . ?
C24 C25 1.402(16) . ?
C24 H24 0.9300 . ?
C25 O2 1.272(12) . ?
C25 C26 1.489(17) . ?
C26 C31 1.373(17) . ?
C26 C27 1.386(16) . ?
C27 C28 1.388(18) . ?
C27 H27 0.9300 . ?
C28 C29 1.35(2) . ?
C28 H28 0.9300 . ?
C29 C30 1.36(2) . ?
C29 H29 0.9300 . ?
C30 C31 1.396(19) . ?
C30 H30 0.9300 . ?
C31 H31 0.9300 . ?
C32 C33 1.369(18) . ?
C32 C37 1.391(16) . ?
C32 H32 0.9300 . ?
C33 C34 1.364(19) . ?
C33 H33 0.9300 . ?
C34 C35 1.37(2) . ?
C34 H34 0.9300 . ?
C35 C36 1.399(18) . ?
C35 H35 0.9300 . ?
C36 C37 1.375(15) . ?
C36 H36 0.9300 . ?
C37 C38 1.501(15) . ?
C38 O3 1.258(12) . ?
C38 C39 1.393(15) . ?
C39 C40 1.405(16) . ?
C39 H39 0.9300 . ?
C40 O4 1.266(13) . ?
C40 C41 1.497(15) . ?
C41 C46 1.367(18) . ?
C41 C42 1.399(16) . ?
C42 C43 1.360(19) . ?
C42 H42 0.9300 . ?
C43 C44 1.38(2) . ?
C43 H43 0.9300 . ?
C44 C45 1.34(2) . ?
C44 H44 0.9300 . ?
C45 C46 1.410(19) . ?
C45 H45 0.9300 . ?
C46 H46 0.9300 . ?
C47 C52 1.348(17) . ?
C47 C48 1.383(18) . ?
C47 H47 0.9300 . ?
C48 C49 1.377(19) . ?
C48 H48 0.9300 . ?
C49 C50 1.36(2) . ?
C49 H49 0.9300 . ?
C50 C51 1.37(2) . ?
C50 H50 0.9300 . ?
C51 C52 1.369(16) . ?
C51 H51 0.9300 . ?
C52 C53 1.491(16) . ?
C53 O5 1.282(12) . ?
C53 C54 1.369(17) . ?
C54 C55 1.406(17) . ?
C54 H54 0.9300 . ?
C55 O6 1.260(13) . ?
C55 C56 1.502(18) . ?
C56 C57 1.381(16) . ?
C56 C61 1.381(19) . ?
C57 C58 1.375(18) . ?
C57 H57 0.9300 . ?
C58 C59 1.39(2) . ?
C58 H58 0.9300 . ?
C59 C60 1.38(2) . ?
C59 H59 0.9300 . ?
C60 C61 1.35(2) . ?
C60 H60 0.9300 . ?
C61 H61 0.9300 . ?
C62 C67 1.369(16) . ?
C62 C63 1.387(18) . ?
C62 H62 0.9300 . ?
C63 C64 1.38(2) . ?
C63 H63 0.9300 . ?
C64 C65 1.38(2) . ?
C64 H64 0.9300 . ?
C65 C66 1.370(19) . ?
C65 H65 0.9300 . ?
C66 C67 1.386(18) . ?
C66 H66 0.9300 . ?
C67 C68 1.500(15) . ?
C68 O7 1.250(13) . ?
C68 C69 1.395(15) . ?
C68 Yb2 3.189(13) . ?
C69 C70 1.406(16) . ?
C69 H69 0.9300 . ?
C70 O8 1.267(13) . ?
C70 C71 1.493(16) . ?
C71 C76 1.367(16) . ?
C71 C72 1.408(17) . ?
C72 C73 1.347(16) . ?
C72 H72 0.9300 . ?
C73 C74 1.384(19) . ?
C73 H73 0.9300 . ?
C74 C75 1.357(19) . ?
C74 H74 0.9300 . ?
C75 C76 1.410(17) . ?
C75 H75 0.9300 . ?
C76 H76 0.9300 . ?
C77 C78 1.36(2) . ?
C77 C82 1.364(19) . ?
C77 H77 0.9300 . ?
C78 C79 1.41(2) . ?
C78 H78 0.9300 . ?
C79 C80 1.35(2) . ?
C79 H79 0.9300 . ?
C80 C81 1.390(19) . ?
C80 H80 0.9300 . ?
C81 C82 1.375(18) . ?
C81 H81 0.9300 . ?
C82 C83 1.488(17) . ?
C83 O9 1.264(14) . ?
C83 C84 1.396(16) . ?
C84 C85 1.440(17) . ?
C84 H84 0.9300 . ?
C85 O10 1.250(13) . ?
C85 C86 1.519(17) . ?
C86 C87 1.363(16) . ?
C86 C91 1.369(17) . ?
C87 C88 1.358(18) . ?
C87 H87 0.9300 . ?
C88 C89 1.35(2) . ?
C88 H88 0.9300 . ?
C89 C90 1.38(2) . ?
C89 H89 0.9300 . ?
C90 C91 1.373(17) . ?
C90 H90 0.9300 . ?
C91 H91 0.9300 . ?
C92 C97 1.391(18) . ?
C92 C93 1.395(19) . ?
C92 H92 0.9300 . ?
C93 C94 1.35(2) . ?
C93 H93 0.9300 . ?
C94 C95 1.40(2) . ?
C94 H94 0.9300 . ?
C95 C96 1.38(2) . ?
C95 H95 0.9300 . ?
C96 C97 1.369(16) . ?
C96 H96 0.9300 . ?
C97 C98 1.489(17) . ?
C98 O11 1.290(14) . ?
C98 C99 1.392(16) . ?
C99 C100 1.406(17) . ?
C99 H99 0.9300 . ?
C100 O12 1.255(14) . ?
C100 C101 1.489(17) . ?
C101 C102 1.379(18) . ?
C101 C106 1.385(18) . ?
C102 C103 1.416(18) . ?
C102 H102 0.9300 . ?
C103 C104 1.37(2) . ?
C103 H103 0.9300 . ?
C104 C105 1.32(2) . ?
C104 H104 0.9300 . ?
C105 C106 1.379(19) . ?
C105 H105 0.9300 . ?
C106 H106 0.9300 . ?
C107 O13 1.416(14) . ?
C107 C108 1.500(19) . ?
C107 H10C 0.9700 . ?
C107 H10D 0.9700 . ?
C108 H10E 0.9600 . ?
C108 H10F 0.9600 . ?
C108 H10G 0.9600 . ?
N1 Yb1 2.577(9) . ?
N2 Yb1 2.531(9) . ?
O1 Yb1 2.300(7) . ?
O2 Yb1 2.282(7) . ?
O3 Yb1 2.249(8) . ?
O4 Yb1 2.293(7) . ?
O5 Yb1 2.290(8) . ?
O6 Yb1 2.263(8) . ?
O7 Yb2 2.260(8) . ?
O8 Yb2 2.257(8) . ?
O9 Yb2 2.253(8) . ?
O10 Yb2 2.224(8) . ?
O11 Yb2 2.255(8) . ?
O12 Yb2 2.240(8) . ?
O13 Yb2 2.364(9) . ?
O13 H1D 0.851(14) . ?
Yb2 H1D 2.1(3) . ?
